data_4088336
loop_
_publ_author_name
'Ohki, Yasuhiro'
'Hoshino, Ryoko'
'Tatsumi, Kazuyuki'

_publ_section_title
;
 N-Heterocyclic Carbene Complexes of Three- and Four-Coordinate Fe(I)
;
_journal_issue 10
_journal_name_full Organometallics
_journal_page_first 1368
_journal_paper_doi 10.1021/acs.organomet.5b01025
_journal_volume 35
_journal_year 2016
_chemical_formula_moiety 'C50 H56 F6 Fe N4 O2 P'
_chemical_formula_sum 'C50 H56 F6 Fe N4 O2 P'
_chemical_formula_weight 945.83
_space_group_IT_number 2
_space_group_name_Hall '-P 1'
_space_group_name_H-M_alt 'P -1'
_symmetry_cell_setting triclinic
_symmetry_Int_Tables_number 2
_symmetry_space_group_name_Hall '-P 1'
_symmetry_space_group_name_H-M 'P -1'
_atom_sites_solution_hydrogens geom
_atom_sites_solution_primary direct
_atom_sites_solution_secondary difmap
_cell_angle_alpha 95.890(5)
_cell_angle_beta 98.930(4)
_cell_angle_gamma 97.354(5)
_cell_formula_units_Z 2
_cell_length_a 11.622(3)
_cell_length_b 13.425(3)
_cell_length_c 16.377(5)
_cell_measurement_reflns_used 6043
_cell_measurement_temperature 293
_cell_measurement_theta_max 27.48
_cell_measurement_theta_min 3.19
_cell_volume 2483.8(11)
_computing_cell_refinement CrystalClear
_computing_data_collection 'CrystalClear (Rigaku Inc., 2008)'
_computing_data_reduction CrystalClear
_computing_molecular_graphics 'CrystalStructure 4.0'
_computing_publication_material 'CrystalStructure 4.0 (Rigaku, 2010)'
_computing_structure_refinement 'SHELXL97 (Sheldrick, 2008)'
_computing_structure_solution SIR97
_diffrn_ambient_temperature 293
_diffrn_detector_area_resol_mean 7.314
_diffrn_measured_fraction_theta_full 0.989
_diffrn_measured_fraction_theta_max 0.989
_diffrn_measurement_device_type 'Rigaku Saturn70'
_diffrn_measurement_method \w
_diffrn_radiation_type 'Mo K\a'
_diffrn_radiation_wavelength 0.71075
_diffrn_reflns_av_R_equivalents 0.0770
_diffrn_reflns_limit_h_max 15
_diffrn_reflns_limit_h_min -15
_diffrn_reflns_limit_k_max 15
_diffrn_reflns_limit_k_min -17
_diffrn_reflns_limit_l_max 21
_diffrn_reflns_limit_l_min -21
_diffrn_reflns_number 30059
_diffrn_reflns_theta_full 27.48
_diffrn_reflns_theta_max 27.48
_diffrn_standards_number 0
_exptl_absorpt_coefficient_mu 0.399
_exptl_absorpt_correction_type none
_exptl_crystal_colour red
_exptl_crystal_density_diffrn 1.265
_exptl_crystal_density_method 'not measured'
_exptl_crystal_description block
_exptl_crystal_F_000 990.00
_exptl_crystal_size_max 0.100
_exptl_crystal_size_mid 0.050
_exptl_crystal_size_min 0.050
_refine_diff_density_max 1.050
_refine_diff_density_min -0.840
_refine_ls_extinction_method none
_refine_ls_goodness_of_fit_ref 1.076
_refine_ls_hydrogen_treatment constr
_refine_ls_number_parameters 577
_refine_ls_number_reflns 11265
_refine_ls_number_restraints 0
_refine_ls_R_factor_gt 0.0768
_refine_ls_shift/su_max 0.000
_refine_ls_structure_factor_coef Fsqd
_refine_ls_weighting_details 'w = 1/[\s^2^(Fo^2^)+(0.1519P)^2^+1.0288P] where P=(Fo^2^+2Fc^2^)/3'
_refine_ls_weighting_scheme calc
_refine_ls_wR_factor_ref 0.2481
_reflns_number_gt 8314
_reflns_number_total 11265
_reflns_threshold_expression F^2^>2.0\s(F^2^)
_cod_data_source_file om5b01025_si_002.cif
_cod_data_source_block hoshi34
_cod_database_code 4088336

loop_
_symmetry_equiv_pos_site_id
_symmetry_equiv_pos_as_xyz
1 +X,+Y,+Z
2 -X,-Y,-Z

loop_
_atom_site_label
_atom_site_type_symbol
_atom_site_fract_x
_atom_site_fract_y
_atom_site_fract_z
_atom_site_U_iso_or_equiv
_atom_site_adp_type
_atom_site_occupancy
_atom_site_symmetry_multiplicity
_atom_site_calc_flag
_atom_site_refinement_flags
Fe1 Fe 0.27653(3) 0.20620(3) 0.27418(3) 0.03090(16) Uani 1.0 2 d .
P1 P 0.34109(9) 0.23266(7) 0.76763(6) 0.0461(3) Uani 1.0 2 d .
F1 F 0.2845(3) 0.1457(2) 0.69366(17) 0.0782(8) Uani 1.0 2 d .
F2 F 0.4611(4) 0.2491(4) 0.7328(3) 0.1253(15) Uani 1.0 2 d .
F3 F 0.3928(3) 0.3186(3) 0.84238(18) 0.0879(10) Uani 1.0 2 d .
F4 F 0.2208(5) 0.2257(5) 0.7952(4) 0.212(4) Uani 1.0 2 d .
F5 F 0.3953(6) 0.1528(3) 0.8163(3) 0.178(3) Uani 1.0 2 d .
F6 F 0.3043(4) 0.3165(3) 0.7100(3) 0.1126(14) Uani 1.0 2 d .
O1 O 0.4230(3) 0.1210(2) 0.29999(17) 0.0519(7) Uani 1.0 2 d .
O2 O 0.2012(4) 0.5988(3) 0.8497(3) 0.0752(10) Uani 1.0 2 d .
N1 N 0.3380(3) 0.40502(19) 0.20638(16) 0.0331(6) Uani 1.0 2 d .
N2 N 0.4486(2) 0.40327(18) 0.32293(15) 0.0317(6) Uani 1.0 2 d .
N3 N 0.0644(3) 0.0801(2) 0.32266(17) 0.0367(6) Uani 1.0 2 d .
N4 N 0.1161(3) 0.00861(19) 0.21421(16) 0.0353(6) Uani 1.0 2 d .
C1 C 0.3609(3) 0.3450(3) 0.26669(18) 0.0302(6) Uani 1.0 2 d .
C2 C 0.4109(3) 0.4984(3) 0.2236(2) 0.0400(8) Uani 1.0 2 d .
C3 C 0.4810(3) 0.4964(3) 0.2971(2) 0.0393(7) Uani 1.0 2 d .
C4 C 0.2464(3) 0.3811(3) 0.13409(18) 0.0328(6) Uani 1.0 2 d .
C5 C 0.1403(3) 0.4181(3) 0.1374(2) 0.0369(7) Uani 1.0 2 d .
C6 C 0.0553(3) 0.3988(3) 0.0660(2) 0.0408(8) Uani 1.0 2 d .
C7 C 0.0745(3) 0.3445(3) -0.00657(19) 0.0364(7) Uani 1.0 2 d .
C8 C 0.1814(3) 0.3093(3) -0.00718(19) 0.0370(7) Uani 1.0 2 d .
C9 C 0.2690(3) 0.3255(3) 0.0632(2) 0.0358(7) Uani 1.0 2 d .
C10 C 0.1194(4) 0.4795(3) 0.2151(3) 0.0509(9) Uani 1.0 2 d .
C11 C -0.0212(4) 0.3214(3) -0.0821(3) 0.0486(9) Uani 1.0 2 d .
C12 C 0.3825(3) 0.2828(4) 0.0615(3) 0.0506(9) Uani 1.0 2 d .
C13 C 0.5063(3) 0.3696(3) 0.39693(17) 0.0308(6) Uani 1.0 2 d .
C14 C 0.4437(3) 0.3556(3) 0.4626(2) 0.0360(7) Uani 1.0 2 d .
C15 C 0.5017(4) 0.3183(3) 0.5316(2) 0.0436(8) Uani 1.0 2 d .
C16 C 0.6168(4) 0.2990(3) 0.5376(2) 0.0452(8) Uani 1.0 2 d .
C17 C 0.6758(3) 0.3170(3) 0.4725(2) 0.0436(8) Uani 1.0 2 d .
C18 C 0.6225(3) 0.3524(3) 0.40125(19) 0.0378(7) Uani 1.0 2 d .
C19 C 0.3218(3) 0.3816(3) 0.4603(3) 0.0471(8) Uani 1.0 2 d .
C20 C 0.6762(5) 0.2573(4) 0.6133(3) 0.0725(14) Uani 1.0 2 d .
C21 C 0.6894(3) 0.3696(4) 0.3312(3) 0.0526(10) Uani 1.0 2 d .
C22 C 0.1475(3) 0.0916(3) 0.27238(19) 0.0325(6) Uani 1.0 2 d .
C23 C -0.0162(3) -0.0069(3) 0.2952(3) 0.0460(8) Uani 1.0 2 d .
C24 C 0.0158(3) -0.0510(3) 0.2277(3) 0.0441(8) Uani 1.0 2 d .
C25 C 0.0569(3) 0.1545(3) 0.3907(2) 0.0375(7) Uani 1.0 2 d .
C26 C 0.0047(3) 0.2396(3) 0.3729(3) 0.0467(9) Uani 1.0 2 d .
C27 C -0.0027(3) 0.3097(3) 0.4387(3) 0.0520(9) Uani 1.0 2 d .
C28 C 0.0395(4) 0.2978(3) 0.5212(3) 0.0513(9) Uani 1.0 2 d .
C29 C 0.0902(3) 0.2110(3) 0.5361(3) 0.0468(8) Uani 1.0 2 d .
C30 C 0.1010(3) 0.1393(3) 0.4722(3) 0.0418(8) Uani 1.0 2 d .
C31 C -0.0428(4) 0.2527(4) 0.2842(3) 0.0612(11) Uani 1.0 2 d .
C32 C 0.0318(5) 0.3762(4) 0.5926(4) 0.0783(15) Uani 1.0 2 d .
C33 C 0.1590(4) 0.0476(3) 0.4902(3) 0.0481(9) Uani 1.0 2 d .
C34 C 0.1721(3) -0.0059(3) 0.14266(19) 0.0376(7) Uani 1.0 2 d .
C35 C 0.2543(3) -0.0737(3) 0.1408(2) 0.0408(8) Uani 1.0 2 d .
C36 C 0.3095(4) -0.0823(3) 0.0718(3) 0.0500(9) Uani 1.0 2 d .
C37 C 0.2846(4) -0.0271(3) 0.0056(3) 0.0564(11) Uani 1.0 2 d .
C38 C 0.2016(4) 0.0386(3) 0.0093(3) 0.0520(10) Uani 1.0 2 d .
C39 C 0.1433(4) 0.0500(3) 0.0773(2) 0.0443(8) Uani 1.0 2 d .
C40 C 0.2824(4) -0.1353(3) 0.2111(3) 0.0470(8) Uani 1.0 2 d .
C41 C 0.3460(6) -0.0385(4) -0.0701(3) 0.0808(16) Uani 1.0 2 d .
C42 C 0.0516(4) 0.1194(3) 0.0798(3) 0.0517(9) Uani 1.0 2 d .
C43 C 0.5155(4) 0.1104(4) 0.2526(3) 0.0519(9) Uani 1.0 2 d .
C44 C 0.6157(4) 0.0827(4) 0.3107(4) 0.0634(12) Uani 1.0 2 d .
C45 C 0.5543(4) 0.0272(4) 0.3715(3) 0.0637(12) Uani 1.0 2 d .
C46 C 0.4457(4) 0.0780(3) 0.3768(3) 0.0481(9) Uani 1.0 2 d .
C47 C 0.2602(6) 0.5136(4) 0.8628(4) 0.0829(18) Uani 1.0 2 d .
C48 C 0.3399(7) 0.5327(7) 0.9406(8) 0.140(4) Uani 1.0 2 d .
C49 C 0.3125(6) 0.6294(12) 0.9821(5) 0.154(5) Uani 1.0 2 d .
C50 C 0.2581(6) 0.6816(5) 0.9102(6) 0.101(3) Uani 1.0 2 d .
H2 H 0.4110 0.5512 0.1910 0.0480 Uiso 1.0 2 calc R
H3 H 0.5397 0.5476 0.3249 0.0471 Uiso 1.0 2 calc R
H6 H -0.0162 0.4226 0.0666 0.0490 Uiso 1.0 2 calc R
H8 H 0.1949 0.2738 -0.0558 0.0444 Uiso 1.0 2 calc R
H10A H 0.0525 0.4461 0.2343 0.0611 Uiso 1.0 2 calc R
H10B H 0.1048 0.5456 0.2026 0.0611 Uiso 1.0 2 calc R
H10C H 0.1877 0.4860 0.2577 0.0611 Uiso 1.0 2 calc R
H11A H -0.0432 0.2495 -0.0949 0.0583 Uiso 1.0 2 calc R
H11B H 0.0071 0.3483 -0.1286 0.0583 Uiso 1.0 2 calc R
H11C H -0.0885 0.3518 -0.0709 0.0583 Uiso 1.0 2 calc R
H12A H 0.4221 0.3109 0.0200 0.0608 Uiso 1.0 2 calc R
H12B H 0.3656 0.2105 0.0482 0.0608 Uiso 1.0 2 calc R
H12C H 0.4319 0.2997 0.1151 0.0608 Uiso 1.0 2 calc R
H15 H 0.4616 0.3059 0.5753 0.0523 Uiso 1.0 2 calc R
H17 H 0.7534 0.3050 0.4763 0.0523 Uiso 1.0 2 calc R
H19A H 0.3219 0.4337 0.5051 0.0566 Uiso 1.0 2 calc R
H19B H 0.2693 0.3225 0.4663 0.0566 Uiso 1.0 2 calc R
H19C H 0.2960 0.4052 0.4081 0.0566 Uiso 1.0 2 calc R
H20A H 0.7453 0.3034 0.6393 0.0870 Uiso 1.0 2 calc R
H20B H 0.6981 0.1928 0.5963 0.0870 Uiso 1.0 2 calc R
H20C H 0.6227 0.2494 0.6522 0.0870 Uiso 1.0 2 calc R
H21A H 0.6933 0.4392 0.3215 0.0632 Uiso 1.0 2 calc R
H21B H 0.6499 0.3268 0.2816 0.0632 Uiso 1.0 2 calc R
H21C H 0.7677 0.3539 0.3458 0.0632 Uiso 1.0 2 calc R
H23 H -0.0802 -0.0300 0.3195 0.0552 Uiso 1.0 2 calc R
H24 H -0.0220 -0.1107 0.1955 0.0530 Uiso 1.0 2 calc R
H27 H -0.0371 0.3669 0.4278 0.0624 Uiso 1.0 2 calc R
H29 H 0.1175 0.2013 0.5908 0.0562 Uiso 1.0 2 calc R
H31A H -0.0036 0.3145 0.2704 0.0734 Uiso 1.0 2 calc R
H31B H -0.1258 0.2552 0.2784 0.0734 Uiso 1.0 2 calc R
H31C H -0.0293 0.1966 0.2473 0.0734 Uiso 1.0 2 calc R
H32A H -0.0493 0.3829 0.5935 0.0940 Uiso 1.0 2 calc R
H32B H 0.0740 0.4401 0.5854 0.0940 Uiso 1.0 2 calc R
H32C H 0.0657 0.3553 0.6442 0.0940 Uiso 1.0 2 calc R
H33A H 0.1169 0.0098 0.5257 0.0577 Uiso 1.0 2 calc R
H33B H 0.2390 0.0690 0.5174 0.0577 Uiso 1.0 2 calc R
H33C H 0.1581 0.0057 0.4389 0.0577 Uiso 1.0 2 calc R
H36 H 0.3649 -0.1264 0.0697 0.0600 Uiso 1.0 2 calc R
H38 H 0.1846 0.0758 -0.0347 0.0624 Uiso 1.0 2 calc R
H40A H 0.3645 -0.1191 0.2345 0.0564 Uiso 1.0 2 calc R
H40B H 0.2643 -0.2060 0.1904 0.0564 Uiso 1.0 2 calc R
H40C H 0.2362 -0.1200 0.2533 0.0564 Uiso 1.0 2 calc R
H41A H 0.3303 -0.1078 -0.0952 0.0970 Uiso 1.0 2 calc R
H41B H 0.4294 -0.0191 -0.0529 0.0970 Uiso 1.0 2 calc R
H41C H 0.3170 0.0040 -0.1099 0.0970 Uiso 1.0 2 calc R
H42A H 0.0750 0.1698 0.1275 0.0621 Uiso 1.0 2 calc R
H42B H -0.0226 0.0809 0.0833 0.0621 Uiso 1.0 2 calc R
H42C H 0.0438 0.1519 0.0301 0.0621 Uiso 1.0 2 calc R
H43A H 0.5394 0.1735 0.2316 0.0622 Uiso 1.0 2 calc R
H43B H 0.4895 0.0578 0.2057 0.0622 Uiso 1.0 2 calc R
H44A H 0.6680 0.1426 0.3390 0.0761 Uiso 1.0 2 calc R
H44B H 0.6604 0.0392 0.2813 0.0761 Uiso 1.0 2 calc R
H45A H 0.6044 0.0342 0.4255 0.0764 Uiso 1.0 2 calc R
H45B H 0.5324 -0.0442 0.3510 0.0764 Uiso 1.0 2 calc R
H46A H 0.3793 0.0290 0.3824 0.0577 Uiso 1.0 2 calc R
H46B H 0.4603 0.1304 0.4241 0.0577 Uiso 1.0 2 calc R

loop_
_atom_site_aniso_label
_atom_site_aniso_U_11
_atom_site_aniso_U_22
_atom_site_aniso_U_33
_atom_site_aniso_U_12
_atom_site_aniso_U_13
_atom_site_aniso_U_23
Fe1 0.0286(3) 0.0295(3) 0.0328(3) -0.00187(16) 0.00348(17) 0.00566(17)
P1 0.0545(6) 0.0397(5) 0.0428(5) 0.0024(4) 0.0116(4) -0.0004(4)
F1 0.094(2) 0.0566(16) 0.0722(17) 0.0179(14) -0.0093(15) -0.0210(13)
F2 0.082(3) 0.169(4) 0.130(4) 0.018(3) 0.049(3) 0.002(3)
F3 0.105(3) 0.0735(19) 0.0691(18) -0.0077(17) 0.0050(16) -0.0235(15)
F4 0.122(4) 0.258(6) 0.219(6) -0.105(4) 0.131(4) -0.143(5)
F5 0.301(7) 0.069(3) 0.116(4) -0.017(3) -0.100(4) 0.042(3)
F6 0.131(3) 0.0577(18) 0.130(3) 0.0079(18) -0.036(3) 0.0193(19)
O1 0.0417(13) 0.0632(17) 0.0617(16) 0.0227(12) 0.0187(12) 0.0246(14)
O2 0.085(3) 0.068(2) 0.084(3) 0.0295(18) 0.0257(19) 0.0203(18)
N1 0.0308(12) 0.0316(13) 0.0345(13) -0.0017(10) 0.0011(10) 0.0082(11)
N2 0.0314(12) 0.0297(13) 0.0295(12) -0.0069(10) 0.0006(10) 0.0040(10)
N3 0.0312(13) 0.0358(14) 0.0428(15) -0.0031(11) 0.0081(11) 0.0109(12)
N4 0.0339(13) 0.0315(13) 0.0364(13) -0.0082(10) 0.0017(11) 0.0072(11)
C1 0.0282(14) 0.0311(15) 0.0295(14) -0.0016(11) 0.0032(11) 0.0051(11)
C2 0.0459(18) 0.0284(16) 0.0415(17) -0.0067(13) 0.0013(14) 0.0093(13)
C3 0.0432(17) 0.0332(16) 0.0364(16) -0.0088(13) 0.0028(13) 0.0053(13)
C4 0.0338(15) 0.0316(15) 0.0311(14) -0.0014(12) 0.0010(12) 0.0088(12)
C5 0.0425(17) 0.0323(16) 0.0353(16) 0.0038(13) 0.0033(13) 0.0084(13)
C6 0.0415(17) 0.0371(17) 0.0426(17) 0.0087(13) -0.0005(14) 0.0070(14)
C7 0.0420(17) 0.0292(15) 0.0340(15) -0.0016(12) -0.0024(13) 0.0077(12)
C8 0.0432(17) 0.0337(16) 0.0312(15) -0.0046(13) 0.0054(13) 0.0045(12)
C9 0.0303(15) 0.0374(16) 0.0385(16) -0.0027(12) 0.0058(12) 0.0089(13)
C10 0.056(3) 0.055(3) 0.0413(18) 0.0141(18) 0.0052(16) 0.0006(16)
C11 0.052(2) 0.047(2) 0.0403(18) 0.0052(16) -0.0118(15) 0.0039(15)
C12 0.0326(17) 0.065(3) 0.052(2) 0.0042(16) 0.0072(15) -0.0027(18)
C13 0.0312(14) 0.0316(15) 0.0262(13) -0.0044(11) 0.0033(11) 0.0017(11)
C14 0.0376(16) 0.0318(16) 0.0367(16) -0.0024(12) 0.0091(13) 0.0009(13)
C15 0.054(2) 0.0458(19) 0.0287(15) -0.0022(15) 0.0115(14) 0.0010(14)
C16 0.055(2) 0.0444(19) 0.0324(16) 0.0002(16) 0.0001(15) 0.0086(14)
C17 0.0354(16) 0.051(2) 0.0404(17) 0.0011(14) -0.0041(13) 0.0076(15)
C18 0.0332(15) 0.0457(18) 0.0314(15) -0.0018(13) 0.0029(12) 0.0041(13)
C19 0.0368(18) 0.054(2) 0.051(2) 0.0042(15) 0.0135(15) 0.0020(17)
C20 0.087(4) 0.085(4) 0.045(3) 0.016(3) -0.007(3) 0.025(3)
C21 0.0356(18) 0.076(3) 0.050(2) 0.0028(17) 0.0139(16) 0.0179(19)
C22 0.0321(14) 0.0308(15) 0.0341(15) 0.0003(11) 0.0041(12) 0.0095(12)
C23 0.0356(17) 0.045(2) 0.055(2) -0.0092(14) 0.0073(15) 0.0126(16)
C24 0.0407(17) 0.0388(18) 0.0475(19) -0.0121(14) 0.0031(15) 0.0091(15)
C25 0.0281(14) 0.0405(17) 0.0447(17) -0.0000(12) 0.0107(13) 0.0096(14)
C26 0.0292(16) 0.048(2) 0.066(3) 0.0083(14) 0.0117(15) 0.0139(17)
C27 0.0379(18) 0.045(2) 0.076(3) 0.0098(15) 0.0158(18) 0.0088(19)
C28 0.0375(18) 0.048(2) 0.067(3) 0.0042(15) 0.0144(17) -0.0030(18)
C29 0.0401(18) 0.051(2) 0.0485(19) 0.0016(15) 0.0108(15) 0.0024(16)
C30 0.0339(16) 0.0430(19) 0.0497(19) 0.0034(13) 0.0114(14) 0.0084(15)
C31 0.052(3) 0.072(3) 0.070(3) 0.026(2) 0.016(2) 0.029(3)
C32 0.063(3) 0.067(3) 0.096(4) 0.012(3) 0.006(3) -0.026(3)
C33 0.053(2) 0.049(2) 0.0458(19) 0.0146(17) 0.0089(16) 0.0133(16)
C34 0.0428(17) 0.0316(16) 0.0332(15) -0.0095(13) 0.0032(13) 0.0036(12)
C35 0.0489(19) 0.0343(17) 0.0340(16) -0.0065(14) 0.0020(14) 0.0030(13)
C36 0.062(3) 0.0404(19) 0.0439(19) -0.0068(16) 0.0117(17) -0.0009(15)
C37 0.084(3) 0.043(2) 0.0373(18) -0.016(2) 0.0175(19) 0.0025(15)
C38 0.077(3) 0.0375(19) 0.0349(17) -0.0141(18) 0.0042(17) 0.0086(14)
C39 0.057(2) 0.0307(16) 0.0376(17) -0.0122(14) -0.0030(15) 0.0099(13)
C40 0.052(2) 0.047(2) 0.0413(18) 0.0086(16) 0.0021(15) 0.0088(15)
C41 0.120(5) 0.070(3) 0.056(3) -0.006(3) 0.043(3) 0.007(3)
C42 0.054(3) 0.044(2) 0.052(2) -0.0033(16) -0.0050(17) 0.0171(17)
C43 0.0405(19) 0.058(3) 0.060(3) 0.0054(16) 0.0192(17) 0.0056(19)
C44 0.043(2) 0.056(3) 0.089(4) 0.0147(18) 0.008(2) -0.005(3)
C45 0.057(3) 0.063(3) 0.075(3) 0.029(2) 0.005(3) 0.011(3)
C46 0.050(2) 0.047(2) 0.0474(19) 0.0168(16) 0.0032(16) 0.0052(16)
C47 0.110(5) 0.070(3) 0.098(4) 0.045(3) 0.060(4) 0.044(3)
C48 0.095(5) 0.105(6) 0.209(10) -0.031(5) -0.024(6) 0.099(7)
C49 0.053(4) 0.326(15) 0.074(5) -0.006(6) 0.027(3) 0.006(7)
C50 0.087(4) 0.062(4) 0.156(7) 0.003(3) 0.055(5) -0.020(4)

loop_
_atom_type_symbol
_atom_type_description
_atom_type_scat_dispersion_real
_atom_type_scat_dispersion_imag
_atom_type_scat_source
C C 0.003 0.002
;
International Tables for Crystallography
(1992, Vol. C, Tables 4.2.6.8 and 6.1.1.4)
;
H H 0.000 0.000
;
International Tables for Crystallography
(1992, Vol. C, Table 6.1.1.4)
;
N N 0.006 0.003
;
International Tables for Crystallography
(1992, Vol. C, Tables 4.2.6.8 and 6.1.1.4)
;
Fe Fe 0.346 0.844
;
International Tables for Crystallography
(1992, Vol. C, Tables 4.2.6.8 and 6.1.1.4)
;
P P 0.102 0.094
;
International Tables for Crystallography
(1992, Vol. C, Tables 4.2.6.8 and 6.1.1.4)
;
F F 0.017 0.010
;
International Tables for Crystallography
(1992, Vol. C, Tables 4.2.6.8 and 6.1.1.4)
;
O O 0.011 0.006
;
International Tables for Crystallography
(1992, Vol. C, Tables 4.2.6.8 and 6.1.1.4)
;

loop_
_geom_angle_atom_site_label_1
_geom_angle_atom_site_label_2
_geom_angle_atom_site_label_3
_geom_angle
_geom_angle_publ_flag
O1 Fe1 C1 101.85(11) yes
O1 Fe1 C22 96.87(12) yes
C1 Fe1 C22 161.27(13) yes
F1 P1 F2 92.1(2) yes
F1 P1 F3 177.87(19) yes
F1 P1 F4 87.9(3) yes
F1 P1 F5 89.08(19) yes
F1 P1 F6 90.18(17) yes
F2 P1 F3 90.0(2) yes
F2 P1 F4 173.6(4) yes
F2 P1 F5 86.2(3) yes
F2 P1 F6 84.2(3) yes
F3 P1 F4 90.0(3) yes
F3 P1 F5 91.2(2) yes
F3 P1 F6 89.95(18) yes
F4 P1 F5 100.3(4) yes
F4 P1 F6 89.4(3) yes
F5 P1 F6 170.3(3) yes
Fe1 O1 C43 127.5(3) yes
Fe1 O1 C46 121.2(3) yes
C43 O1 C46 110.8(3) yes
C47 O2 C50 108.4(5) yes
C1 N1 C2 112.0(3) yes
C1 N1 C4 125.9(3) yes
C2 N1 C4 122.0(3) yes
C1 N2 C3 111.8(3) yes
C1 N2 C13 124.1(3) yes
C3 N2 C13 124.0(3) yes
C22 N3 C23 111.5(3) yes
C22 N3 C25 123.4(3) yes
C23 N3 C25 124.9(3) yes
C22 N4 C24 111.4(3) yes
C22 N4 C34 122.8(3) yes
C24 N4 C34 125.3(3) yes
Fe1 C1 N1 127.71(19) yes
Fe1 C1 N2 128.7(3) yes
N1 C1 N2 103.5(3) yes
N1 C2 C3 106.0(3) yes
N2 C3 C2 106.7(3) yes
N1 C4 C5 118.2(3) yes
N1 C4 C9 118.9(3) yes
C5 C4 C9 122.8(3) yes
C4 C5 C6 117.5(3) yes
C4 C5 C10 121.4(3) yes
C6 C5 C10 121.0(4) yes
C5 C6 C7 121.7(4) yes
C6 C7 C8 118.9(3) yes
C6 C7 C11 120.4(4) yes
C8 C7 C11 120.7(3) yes
C7 C8 C9 121.7(3) yes
C4 C9 C8 117.4(3) yes
C4 C9 C12 122.3(3) yes
C8 C9 C12 120.3(3) yes
N2 C13 C14 118.9(3) yes
N2 C13 C18 118.9(3) yes
C14 C13 C18 122.3(3) yes
C13 C14 C15 116.7(3) yes
C13 C14 C19 122.1(3) yes
C15 C14 C19 121.2(4) yes
C14 C15 C16 122.5(4) yes
C15 C16 C17 118.6(4) yes
C15 C16 C20 120.9(4) yes
C17 C16 C20 120.6(4) yes
C16 C17 C18 121.8(4) yes
C13 C18 C17 118.1(3) yes
C13 C18 C21 121.8(3) yes
C17 C18 C21 120.2(3) yes
Fe1 C22 N3 130.0(2) yes
Fe1 C22 N4 126.7(3) yes
N3 C22 N4 103.1(3) yes
N3 C23 C24 106.7(4) yes
N4 C24 C23 107.2(3) yes
N3 C25 C26 118.5(3) yes
N3 C25 C30 119.4(3) yes
C26 C25 C30 122.2(4) yes
C25 C26 C27 117.8(4) yes
C25 C26 C31 120.5(4) yes
C27 C26 C31 121.6(4) yes
C26 C27 C28 122.2(4) yes
C27 C28 C29 118.0(4) yes
C27 C28 C32 121.4(4) yes
C29 C28 C32 120.6(4) yes
C28 C29 C30 121.9(4) yes
C25 C30 C29 117.9(4) yes
C25 C30 C33 121.4(4) yes
C29 C30 C33 120.7(4) yes
N4 C34 C35 119.8(3) yes
N4 C34 C39 117.9(3) yes
C35 C34 C39 122.2(4) yes
C34 C35 C36 117.8(4) yes
C34 C35 C40 121.5(4) yes
C36 C35 C40 120.7(4) yes
C35 C36 C37 121.9(4) yes
C36 C37 C38 118.6(4) yes
C36 C37 C41 120.9(5) yes
C38 C37 C41 120.5(4) yes
C37 C38 C39 121.8(4) yes
C34 C39 C38 117.6(4) yes
C34 C39 C42 121.0(4) yes
C38 C39 C42 121.3(4) yes
O1 C43 C44 106.3(4) yes
C43 C44 C45 102.9(4) yes
C44 C45 C46 104.2(4) yes
O1 C46 C45 105.2(4) yes
O2 C47 C48 110.2(5) yes
C47 C48 C49 104.6(7) yes
C48 C49 C50 104.1(7) yes
O2 C50 C49 103.1(7) yes
N1 C2 H2 126.983 no
C3 C2 H2 126.983 no
N2 C3 H3 126.662 no
C2 C3 H3 126.648 no
C5 C6 H6 119.172 no
C7 C6 H6 119.171 no
C7 C8 H8 119.172 no
C9 C8 H8 119.177 no
C5 C10 H10A 109.472 no
C5 C10 H10B 109.469 no
C5 C10 H10C 109.467 no
H10A C10 H10B 109.470 no
H10A C10 H10C 109.477 no
H10B C10 H10C 109.471 no
C7 C11 H11A 109.476 no
C7 C11 H11B 109.472 no
C7 C11 H11C 109.476 no
H11A C11 H11B 109.470 no
H11A C11 H11C 109.469 no
H11B C11 H11C 109.465 no
C9 C12 H12A 109.470 no
C9 C12 H12B 109.476 no
C9 C12 H12C 109.476 no
H12A C12 H12B 109.469 no
H12A C12 H12C 109.465 no
H12B C12 H12C 109.470 no
C14 C15 H15 118.739 no
C16 C15 H15 118.726 no
C16 C17 H17 119.087 no
C18 C17 H17 119.103 no
C14 C19 H19A 109.477 no
C14 C19 H19B 109.472 no
C14 C19 H19C 109.465 no
H19A C19 H19B 109.469 no
H19A C19 H19C 109.467 no
H19B C19 H19C 109.477 no
C16 C20 H20A 109.469 no
C16 C20 H20B 109.472 no
C16 C20 H20C 109.468 no
H20A C20 H20B 109.473 no
H20A C20 H20C 109.473 no
H20B C20 H20C 109.472 no
C18 C21 H21A 109.467 no
C18 C21 H21B 109.470 no
C18 C21 H21C 109.479 no
H21A C21 H21B 109.474 no
H21A C21 H21C 109.470 no
H21B C21 H21C 109.467 no
N3 C23 H23 126.657 no
C24 C23 H23 126.654 no
N4 C24 H24 126.368 no
C23 C24 H24 126.383 no
C26 C27 H27 118.896 no
C28 C27 H27 118.905 no
C28 C29 H29 119.026 no
C30 C29 H29 119.029 no
C26 C31 H31A 109.463 no
C26 C31 H31B 109.471 no
C26 C31 H31C 109.475 no
H31A C31 H31B 109.471 no
H31A C31 H31C 109.471 no
H31B C31 H31C 109.478 no
C28 C32 H32A 109.470 no
C28 C32 H32B 109.470 no
C28 C32 H32C 109.474 no
H32A C32 H32B 109.467 no
H32A C32 H32C 109.473 no
H32B C32 H32C 109.473 no
C30 C33 H33A 109.480 no
C30 C33 H33B 109.469 no
C30 C33 H33C 109.468 no
H33A C33 H33B 109.477 no
H33A C33 H33C 109.474 no
H33B C33 H33C 109.460 no
C35 C36 H36 119.042 no
C37 C36 H36 119.036 no
C37 C38 H38 119.101 no
C39 C38 H38 119.116 no
C35 C40 H40A 109.471 no
C35 C40 H40B 109.468 no
C35 C40 H40C 109.476 no
H40A C40 H40B 109.467 no
H40A C40 H40C 109.468 no
H40B C40 H40C 109.478 no
C37 C41 H41A 109.472 no
C37 C41 H41B 109.467 no
C37 C41 H41C 109.466 no
H41A C41 H41B 109.471 no
H41A C41 H41C 109.478 no
H41B C41 H41C 109.473 no
C39 C42 H42A 109.473 no
C39 C42 H42B 109.463 no
C39 C42 H42C 109.479 no
H42A C42 H42B 109.468 no
H42A C42 H42C 109.473 no
H42B C42 H42C 109.471 no
O1 C43 H43A 110.455 no
O1 C43 H43B 110.464 no
C44 C43 H43A 110.461 no
C44 C43 H43B 110.466 no
H43A C43 H43B 108.657 no
C43 C44 H44A 111.183 no
C43 C44 H44B 111.177 no
C45 C44 H44A 111.178 no
C45 C44 H44B 111.170 no
H44A C44 H44B 109.117 no
C44 C45 H45A 110.916 no
C44 C45 H45B 110.934 no
C46 C45 H45A 110.920 no
C46 C45 H45B 110.926 no
H45A C45 H45B 108.945 no
O1 C46 H46A 110.705 no
O1 C46 H46B 110.703 no
C45 C46 H46A 110.712 no
C45 C46 H46B 110.713 no
H46A C46 H46B 108.810 no

loop_
_geom_bond_atom_site_label_1
_geom_bond_atom_site_label_2
_geom_bond_distance
_geom_bond_publ_flag
Fe1 O1 2.182(3) yes
Fe1 C1 2.016(3) yes
Fe1 C22 2.001(3) yes
P1 F1 1.590(3) yes
P1 F2 1.586(5) yes
P1 F3 1.580(3) yes
P1 F4 1.530(6) yes
P1 F5 1.541(5) yes
P1 F6 1.599(4) yes
O1 C43 1.433(5) yes
O1 C46 1.439(5) yes
O2 C47 1.425(8) yes
O2 C50 1.427(7) yes
N1 C1 1.354(4) yes
N1 C2 1.396(4) yes
N1 C4 1.443(4) yes
N2 C1 1.363(4) yes
N2 C3 1.387(5) yes
N2 C13 1.435(4) yes
N3 C22 1.367(5) yes
N3 C23 1.389(4) yes
N3 C25 1.439(5) yes
N4 C22 1.361(4) yes
N4 C24 1.388(5) yes
N4 C34 1.434(5) yes
C2 C3 1.350(5) yes
C4 C5 1.394(5) yes
C4 C9 1.393(5) yes
C5 C6 1.387(5) yes
C5 C10 1.513(5) yes
C6 C7 1.392(5) yes
C7 C8 1.386(5) yes
C7 C11 1.506(5) yes
C8 C9 1.393(5) yes
C9 C12 1.507(5) yes
C13 C14 1.404(5) yes
C13 C18 1.391(5) yes
C14 C15 1.396(5) yes
C14 C19 1.498(5) yes
C15 C16 1.384(6) yes
C16 C17 1.380(6) yes
C16 C20 1.518(6) yes
C17 C18 1.391(5) yes
C18 C21 1.503(6) yes
C23 C24 1.327(6) yes
C25 C26 1.396(6) yes
C25 C30 1.398(5) yes
C26 C27 1.378(6) yes
C26 C31 1.508(6) yes
C27 C28 1.397(7) yes
C28 C29 1.398(6) yes
C28 C32 1.512(7) yes
C29 C30 1.380(6) yes
C30 C33 1.511(6) yes
C34 C35 1.403(5) yes
C34 C39 1.391(5) yes
C35 C36 1.386(6) yes
C35 C40 1.504(6) yes
C36 C37 1.390(6) yes
C37 C38 1.391(7) yes
C37 C41 1.528(8) yes
C38 C39 1.397(6) yes
C39 C42 1.506(6) yes
C43 C44 1.496(6) yes
C44 C45 1.514(8) yes
C45 C46 1.519(7) yes
C47 C48 1.432(12) yes
C48 C49 1.497(17) yes
C49 C50 1.527(14) yes
C2 H2 0.930 no
C3 H3 0.930 no
C6 H6 0.930 no
C8 H8 0.930 no
C10 H10A 0.960 no
C10 H10B 0.960 no
C10 H10C 0.960 no
C11 H11A 0.960 no
C11 H11B 0.960 no
C11 H11C 0.960 no
C12 H12A 0.960 no
C12 H12B 0.960 no
C12 H12C 0.960 no
C15 H15 0.930 no
C17 H17 0.930 no
C19 H19A 0.960 no
C19 H19B 0.960 no
C19 H19C 0.960 no
C20 H20A 0.960 no
C20 H20B 0.960 no
C20 H20C 0.960 no
C21 H21A 0.960 no
C21 H21B 0.960 no
C21 H21C 0.960 no
C23 H23 0.930 no
C24 H24 0.930 no
C27 H27 0.930 no
C29 H29 0.930 no
C31 H31A 0.960 no
C31 H31B 0.960 no
C31 H31C 0.960 no
C32 H32A 0.960 no
C32 H32B 0.960 no
C32 H32C 0.960 no
C33 H33A 0.960 no
C33 H33B 0.960 no
C33 H33C 0.960 no
C36 H36 0.930 no
C38 H38 0.930 no
C40 H40A 0.960 no
C40 H40B 0.960 no
C40 H40C 0.960 no
C41 H41A 0.960 no
C41 H41B 0.960 no
C41 H41C 0.960 no
C42 H42A 0.960 no
C42 H42B 0.960 no
C42 H42C 0.960 no
C43 H43A 0.970 no
C43 H43B 0.970 no
C44 H44A 0.970 no
C44 H44B 0.970 no
C45 H45A 0.970 no
C45 H45B 0.970 no
C46 H46A 0.970 no
C46 H46B 0.970 no

loop_
_geom_contact_atom_site_label_1
_geom_contact_atom_site_label_2
_geom_contact_distance
_geom_contact_publ_flag
_geom_contact_site_symmetry_2
Fe1 C4 3.459(4) no .
Fe1 C13 3.452(3) no .
Fe1 C19 3.581(4) no .
Fe1 C25 3.460(4) no .
Fe1 C34 3.356(3) no .
O1 C13 3.494(4) no .
N1 C10 2.865(5) no .
N1 C12 2.897(5) no .
N1 C13 3.527(4) no .
N2 C4 3.543(4) no .
N2 C19 2.894(5) no .
N2 C21 2.876(5) no .
N3 C31 2.848(6) no .
N3 C33 2.892(5) no .
N3 C34 3.522(5) no .
N4 C25 3.531(5) no .
N4 C40 2.904(5) no .
N4 C42 2.840(5) no .
C1 C5 3.377(5) no .
C1 C9 3.310(5) no .
C1 C10 3.567(6) no .
C1 C12 3.434(6) no .
C1 C14 3.186(5) no .
C1 C18 3.451(4) no .
C1 C19 3.269(5) no .
C2 C5 3.238(5) no .
C2 C9 3.380(5) no .
C2 C10 3.344(6) no .
C2 C13 3.578(5) no .
C3 C4 3.573(4) no .
C3 C14 3.509(5) no .
C3 C18 3.158(5) no .
C3 C21 3.147(6) no .
C4 C7 2.762(4) no .
C5 C8 2.791(5) no .
C6 C9 2.791(5) no .
C7 C42 3.463(6) no .
C8 C42 3.351(6) no .
C9 C42 3.563(5) no .
C13 C16 2.773(5) no .
C14 C17 2.795(5) no .
C15 C18 2.775(5) no .
C22 C26 3.229(5) no .
C22 C30 3.408(5) no .
C22 C31 3.298(6) no .
C22 C35 3.416(5) no .
C22 C39 3.177(5) no .
C22 C42 3.254(5) no .
C23 C26 3.386(6) no .
C23 C30 3.321(5) no .
C23 C31 3.559(7) no .
C23 C33 3.464(5) no .
C23 C34 3.568(6) no .
C24 C25 3.566(5) no .
C24 C35 3.340(6) no .
C24 C39 3.376(6) no .
C24 C40 3.471(6) no .
C24 C42 3.533(6) no .
C25 C28 2.774(6) no .
C26 C29 2.787(6) no .
C27 C30 2.783(6) no .
C34 C37 2.775(6) no .
C35 C38 2.789(6) no .
C36 C39 2.792(6) no .
F1 C23 3.462(5) no 2_556
F1 C29 3.418(5) no .
F1 C33 3.473(5) no .
F1 C44 3.412(6) no 2_656
F1 C45 3.355(6) no 2_656
F2 C2 3.478(6) no 2_666
F2 C3 3.495(6) no 2_666
F2 C15 3.597(6) no .
F2 C20 3.403(7) no .
F2 C40 3.560(6) no 2_656
F3 C2 3.504(5) no 2_666
F3 C47 3.217(7) no .
F3 C48 3.322(10) no .
F4 C8 3.434(7) no 1_556
F4 C23 3.563(7) no 2_556
F4 C24 3.324(7) no 2_556
F5 C41 3.365(7) no 1_556
F5 C44 3.577(6) no 2_656
F6 C3 3.330(5) no 2_666
F6 C29 3.517(5) no .
F6 C47 3.595(7) no .
O2 C6 3.477(6) no 2_566
O2 C21 3.445(6) no 2_666
O2 C31 3.571(7) no 2_566
C2 F2 3.478(6) no 2_666
C2 F3 3.504(5) no 2_666
C3 F2 3.495(6) no 2_666
C3 F6 3.330(5) no 2_666
C3 C15 3.517(5) no 2_666
C6 O2 3.477(6) no 2_566
C8 F4 3.434(7) no 1_554
C8 C48 3.568(10) no 1_554
C15 F2 3.597(6) no .
C15 C3 3.517(5) no 2_666
C20 F2 3.403(7) no .
C20 C40 3.453(7) no 2_656
C21 O2 3.445(6) no 2_666
C23 F1 3.462(5) no 2_556
C23 F4 3.563(7) no 2_556
C24 F4 3.324(7) no 2_556
C29 F1 3.418(5) no .
C29 F6 3.517(5) no .
C31 O2 3.571(7) no 2_566
C33 F1 3.473(5) no .
C38 C42 3.424(5) no 2_555
C39 C42 3.548(5) no 2_555
C40 F2 3.560(6) no 2_656
C40 C20 3.453(7) no 2_656
C41 F5 3.365(7) no 1_554
C42 C38 3.424(5) no 2_555
C42 C39 3.548(5) no 2_555
C44 F1 3.412(6) no 2_656
C44 F5 3.577(6) no 2_656
C45 F1 3.355(6) no 2_656
C47 F3 3.217(7) no .
C47 F6 3.595(7) no .
C48 F3 3.322(10) no .
C48 C8 3.568(10) no 1_556
Fe1 H19B 3.3841 no .
Fe1 H19C 3.2388 no .
Fe1 H31C 3.4969 no .
Fe1 H42A 3.0350 no .
Fe1 H43A 3.3097 no .
Fe1 H46A 3.3403 no .
Fe1 H46B 3.3270 no .
O1 H40A 3.2409 no .
O1 H40C 3.5979 no .
O1 H44A 2.7899 no .
O1 H44B 3.1433 no .
O1 H45A 3.1307 no .
O1 H45B 2.8295 no .
N1 H3 3.0993 no .
N1 H10A 3.5227 no .
N1 H10B 3.4916 no .
N1 H10C 2.3860 no .
N1 H12A 3.5098 no .
N1 H12B 3.5657 no .
N1 H12C 2.4281 no .
N1 H19C 3.4134 no .
N2 H2 3.1005 no .
N2 H10C 3.4164 no .
N2 H12C 3.5092 no .
N2 H19A 3.5363 no .
N2 H19B 3.5350 no .
N2 H19C 2.4217 no .
N2 H21A 2.8269 no .
N2 H21B 2.8192 no .
N3 H24 3.0833 no .
N3 H31A 3.4984 no .
N3 H31B 3.4817 no .
N3 H31C 2.3596 no .
N3 H33A 3.5337 no .
N3 H33B 3.5326 no .
N3 H33C 2.4149 no .
N3 H42A 3.5424 no .
N4 H23 3.0901 no .
N4 H31C 3.2581 no .
N4 H40A 3.5311 no .
N4 H40B 3.5592 no .
N4 H40C 2.4300 no .
N4 H42A 2.7588 no .
N4 H42B 2.8080 no .
C1 H2 3.1714 no .
C1 H3 3.1681 no .
C1 H10C 2.9320 no .
C1 H12C 2.7700 no .
C1 H19C 2.6267 no .
C1 H21B 3.3724 no .
C1 H43A 3.3552 no .
C2 H10C 2.7249 no .
C2 H12C 3.1087 no .
C3 H10C 3.3516 no .
C3 H19C 3.2289 no .
C3 H21A 2.6608 no .
C3 H21B 3.2065 no .
C4 H2 2.7633 no .
C4 H6 3.2195 no .
C4 H8 3.2224 no .
C4 H10A 3.1451 no .
C4 H10B 3.1365 no .
C4 H10C 2.5758 no .
C4 H12A 3.1407 no .
C4 H12B 3.1459 no .
C4 H12C 2.5850 no .
C4 H42A 3.2325 no .
C5 H2 3.3534 no .
C5 H31A 3.2606 no .
C5 H42A 3.3038 no .
C6 H8 3.2305 no .
C6 H10A 2.7709 no .
C6 H10B 2.7610 no .
C6 H10C 3.2979 no .
C6 H11A 3.1093 no .
C6 H11B 3.1357 no .
C6 H11C 2.5480 no .
C6 H42A 3.3553 no .
C6 H42C 3.2881 no .
C7 H42A 3.3736 no .
C7 H42C 2.7063 no .
C8 H6 3.2295 no .
C8 H11A 2.7541 no .
C8 H11B 2.7506 no .
C8 H11C 3.2882 no .
C8 H12A 2.7612 no .
C8 H12B 2.7455 no .
C8 H12C 3.2932 no .
C8 H38 3.1256 no .
C8 H42A 3.3168 no .
C8 H42C 2.6635 no .
C9 H2 3.5538 no .
C9 H38 3.5125 no .
C9 H42A 3.2477 no .
C9 H42C 3.2123 no .
C10 H2 3.4964 no .
C10 H6 2.6651 no .
C10 H31A 2.7885 no .
C11 H6 2.6527 no .
C11 H8 2.6520 no .
C11 H42C 3.1611 no .
C12 H8 2.6534 no .
C12 H38 3.4395 no .
C13 H3 2.7808 no .
C13 H15 3.2252 no .
C13 H17 3.2250 no .
C13 H19A 3.1321 no .
C13 H19B 3.1550 no .
C13 H19C 2.5798 no .
C13 H21A 2.7696 no .
C13 H21B 2.7721 no .
C13 H21C 3.2997 no .
C13 H46B 3.2752 no .
C14 H46B 3.0609 no .
C15 H17 3.2146 no .
C15 H19A 2.7642 no .
C15 H19B 2.7568 no .
C15 H19C 3.2959 no .
C15 H20A 3.1361 no .
C15 H20B 3.1260 no .
C15 H20C 2.5646 no .
C15 H46B 2.8648 no .
C16 H46B 2.9861 no .
C17 H15 3.2117 no .
C17 H20A 2.7587 no .
C17 H20B 2.7569 no .
C17 H20C 3.2910 no .
C17 H21A 3.1223 no .
C17 H21B 3.1115 no .
C17 H21C 2.5397 no .
C17 H44A 3.0167 no .
C17 H46B 3.2470 no .
C18 H3 3.2100 no .
C18 H43A 3.4092 no .
C18 H44A 3.0351 no .
C18 H46B 3.4029 no .
C19 H15 2.6607 no .
C20 H15 2.6559 no .
C20 H17 2.6504 no .
C21 H3 3.1316 no .
C21 H17 2.6439 no .
C21 H43A 3.1137 no .
C21 H44A 3.0440 no .
C22 H23 3.1699 no .
C22 H24 3.1619 no .
C22 H31C 2.6408 no .
C22 H33C 3.0592 no .
C22 H40C 3.1461 no .
C22 H42A 2.7487 no .
C22 H42B 3.3832 no .
C22 H46A 3.2546 no .
C23 H31C 2.9354 no .
C23 H33C 2.8312 no .
C23 H40C 3.5959 no .
C24 H31C 3.4213 no .
C24 H33C 3.5544 no .
C24 H40C 2.8196 no .
C24 H42A 3.5746 no .
C24 H42B 3.1072 no .
C25 H19B 3.1247 no .
C25 H23 2.8024 no .
C25 H27 3.2159 no .
C25 H29 3.2209 no .
C25 H31A 3.1338 no .
C25 H31B 3.1237 no .
C25 H31C 2.5543 no .
C25 H33A 3.1461 no .
C25 H33B 3.1378 no .
C25 H33C 2.5751 no .
C26 H19B 3.2166 no .
C27 H19B 3.1033 no .
C27 H29 3.2341 no .
C27 H31A 2.7624 no .
C27 H31B 2.7648 no .
C27 H31C 3.2898 no .
C27 H32A 2.7817 no .
C27 H32B 2.7755 no .
C27 H32C 3.3100 no .
C28 H19B 2.9380 no .
C29 H19B 2.8592 no .
C29 H27 3.2335 no .
C29 H32A 3.1343 no .
C29 H32B 3.1354 no .
C29 H32C 2.5613 no .
C29 H33A 2.7492 no .
C29 H33B 2.7572 no .
C29 H33C 3.2865 no .
C30 H19B 2.9597 no .
C30 H23 3.4391 no .
C31 H10A 2.9349 no .
C31 H27 2.6598 no .
C31 H42A 3.2541 no .
C32 H27 2.6781 no .
C32 H29 2.6642 no .
C33 H23 3.5886 no .
C33 H29 2.6474 no .
C33 H46A 3.3487 no .
C34 H24 2.8031 no .
C34 H36 3.2292 no .
C34 H38 3.2258 no .
C34 H40A 3.1408 no .
C34 H40B 3.1442 no .
C34 H40C 2.5744 no .
C34 H42A 2.7590 no .
C34 H42B 2.7645 no .
C34 H42C 3.2962 no .
C35 H24 3.4541 no .
C35 H43B 3.0329 no .
C36 H38 3.2287 no .
C36 H40A 2.7515 no .
C36 H40B 2.7498 no .
C36 H40C 3.2866 no .
C36 H41A 2.7730 no .
C36 H41B 2.7870 no .
C36 H41C 3.3114 no .
C36 H43B 3.0735 no .
C37 H12B 3.1805 no .
C38 H8 3.4422 no .
C38 H12B 2.7499 no .
C38 H36 3.2285 no .
C38 H41A 3.1434 no .
C38 H41B 3.1368 no .
C38 H41C 2.5702 no .
C38 H42A 3.1415 no .
C38 H42B 3.1308 no .
C38 H42C 2.5684 no .
C39 H12B 3.2739 no .
C40 H24 3.5664 no .
C40 H36 2.6485 no .
C40 H43B 3.3222 no .
C40 H45B 3.4110 no .
C40 H46A 3.3333 no .
C41 H36 2.6735 no .
C41 H38 2.6661 no .
C42 H31C 3.1549 no .
C42 H38 2.6746 no .
C43 H21B 3.0710 no .
C43 H40A 3.3053 no .
C43 H45A 3.1763 no .
C43 H45B 2.7633 no .
C43 H46A 3.0489 no .
C43 H46B 2.9708 no .
C44 H21B 3.3426 no .
C44 H46A 3.1797 no .
C44 H46B 2.8659 no .
C45 H40A 3.1938 no .
C45 H43A 3.1654 no .
C45 H43B 2.7888 no .
C46 H33B 3.5769 no .
C46 H40A 3.2766 no .
C46 H40C 3.5770 no .
C46 H43A 3.0909 no .
C46 H43B 2.9162 no .
C46 H44A 2.8005 no .
C46 H44B 3.2130 no .
H2 H3 2.4642 no .
H2 H10B 3.5848 no .
H2 H10C 3.0314 no .
H2 H12C 3.5286 no .
H3 H21A 2.4472 no .
H3 H21B 3.4284 no .
H6 H10A 2.7126 no .
H6 H10B 2.7092 no .
H6 H10C 3.5730 no .
H6 H11A 3.2858 no .
H6 H11B 3.3123 no .
H6 H11C 2.3342 no .
H8 H11A 2.7114 no .
H8 H11B 2.6798 no .
H8 H11C 3.5614 no .
H8 H12A 2.6985 no .
H8 H12B 2.6910 no .
H8 H12C 3.5641 no .
H8 H38 2.7053 no .
H8 H42C 2.8712 no .
H10A H31A 1.9827 no .
H10A H31B 3.2961 no .
H10A H31C 3.3995 no .
H10B H31A 3.5474 no .
H10C H19C 2.9606 no .
H10C H31A 3.0364 no .
H11A H42C 2.6790 no .
H12B H38 2.6789 no .
H12B H41B 3.5647 no .
H12B H41C 3.5181 no .
H12B H43A 3.4677 no .
H12C H21B 3.3771 no .
H12C H43A 2.9218 no .
H15 H19A 2.7267 no .
H15 H19B 2.6831 no .
H15 H19C 3.5695 no .
H15 H20A 3.3074 no .
H15 H20B 3.2962 no .
H15 H20C 2.3447 no .
H15 H46B 3.2342 no .
H17 H20A 2.6890 no .
H17 H20B 2.7017 no .
H17 H20C 3.5594 no .
H17 H21A 3.2966 no .
H17 H21B 3.2848 no .
H17 H21C 2.3223 no .
H17 H44A 2.9230 no .
H19A H32B 3.3553 no .
H19B H29 3.3141 no .
H19B H33B 3.5746 no .
H20B H45A 3.2836 no .
H20B H46B 3.5770 no .
H21B H43A 2.2826 no .
H21B H44A 2.7562 no .
H21C H43A 3.5053 no .
H21C H44A 2.9078 no .
H23 H24 2.4334 no .
H23 H31C 3.3902 no .
H23 H33C 3.0836 no .
H24 H40C 3.0256 no .
H24 H42B 3.3091 no .
H27 H31A 2.7027 no .
H27 H31B 2.7143 no .
H27 H31C 3.5665 no .
H27 H32A 2.7270 no .
H27 H32B 2.7223 no .
H27 H32C 3.5852 no .
H29 H32A 3.3040 no .
H29 H32B 3.3163 no .
H29 H32C 2.3478 no .
H29 H33A 2.6790 no .
H29 H33B 2.7056 no .
H29 H33C 3.5566 no .
H31A H42A 3.2041 no .
H31C H42A 2.4807 no .
H31C H42B 2.9791 no .
H33B H46A 2.9907 no .
H33B H46B 3.2510 no .
H33C H46A 2.8561 no .
H36 H40A 2.6909 no .
H36 H40B 2.6925 no .
H36 H40C 3.5583 no .
H36 H41A 2.7102 no .
H36 H41B 2.7298 no .
H36 H41C 3.5807 no .
H36 H43B 3.1820 no .
H38 H41A 3.3190 no .
H38 H41B 3.3044 no .
H38 H41C 2.3529 no .
H38 H42A 3.3237 no .
H38 H42B 3.3164 no .
H38 H42C 2.3636 no .
H40A H43B 2.7440 no .
H40A H45B 2.5309 no .
H40A H46A 2.9395 no .
H40C H45B 3.5360 no .
H40C H46A 2.9020 no .
H43A H44A 2.2344 no .
H43A H44B 2.5464 no .
H43A H46B 3.5012 no .
H43B H44A 2.8006 no .
H43B H44B 2.2296 no .
H43B H45B 2.8741 no .
H43B H46A 3.3778 no .
H44A H45A 2.2675 no .
H44A H45B 2.8273 no .
H44A H46B 2.9644 no .
H44B H45A 2.5503 no .
H44B H45B 2.2657 no .
H45A H46A 2.5920 no .
H45A H46B 2.2406 no .
H45B H46A 2.2419 no .
H45B H46B 2.8057 no .
P1 H29 3.5287 no .
F1 H23 2.6320 no 2_556
F1 H29 2.6036 no .
F1 H33A 3.3296 no .
F1 H33B 2.9058 no .
F1 H44B 2.6972 no 2_656
F1 H45A 3.4529 no 2_656
F1 H45B 2.8173 no 2_656
F2 H2 2.9443 no 2_666
F2 H3 2.9784 no 2_666
F2 H15 2.7646 no .
F2 H20C 2.4580 no .
F2 H40A 2.8647 no 2_656
F2 H40B 3.3882 no 2_656
F2 H45B 2.9605 no 2_656
F3 H2 2.8481 no 2_666
F3 H3 3.5585 no 2_666
F3 H8 3.0783 no 1_556
F3 H12A 2.8899 no 1_556
F4 H8 2.5332 no 1_556
F4 H11B 3.4675 no 1_556
F4 H23 3.1681 no 2_556
F4 H24 2.6440 no 2_556
F4 H29 3.3437 no .
F4 H32C 3.5627 no .
F5 H36 3.1865 no 2_656
F5 H40A 3.1073 no 2_656
F5 H41B 3.3249 no 1_556
F5 H41C 2.5790 no 1_556
F5 H43B 3.2907 no 2_656
F5 H44B 2.8324 no 2_656
F5 H45B 3.2463 no 2_656
F6 H3 2.5747 no 2_666
F6 H15 3.0791 no .
F6 H21A 3.3694 no 2_666
F6 H29 2.8497 no .
F6 H32C 2.9466 no .
O2 H6 2.7236 no 2_566
O2 H10A 3.0113 no 2_566
O2 H21A 3.2496 no 2_666
O2 H21B 3.1253 no 2_666
O2 H21C 3.3920 no 2_666
O2 H31A 3.2007 no 2_566
O2 H31B 3.1178 no 2_566
C3 H15 3.1358 no 2_666
C5 H11C 3.4719 no 2_565
C6 H6 3.4229 no 2_565
C6 H11C 3.3124 no 2_565
C7 H6 3.4877 no 2_565
C10 H11B 3.2256 no 2_565
C10 H11C 3.4461 no 2_565
C10 H20A 3.5894 no 2_666
C11 H6 3.3858 no 2_565
C11 H10B 2.9320 no 2_565
C11 H24 3.3587 no 2_555
C11 H40B 3.2078 no 2_555
C13 H19A 3.2114 no 2_666
C14 H3 3.5546 no 2_666
C15 H3 2.9491 no 2_666
C17 H19A 3.3258 no 2_666
C17 H27 3.5217 no 1_655
C17 H32A 3.4452 no 1_655
C18 H19A 3.0545 no 2_666
C20 H32A 3.4904 no 1_655
C20 H40A 3.3127 no 2_656
C20 H40B 3.3423 no 2_656
C20 H40C 3.1344 no 2_656
C21 H19A 3.5942 no 2_666
C21 H27 3.3301 no 1_655
C21 H31B 2.9776 no 1_655
C21 H32B 3.5034 no 2_666
C23 H29 3.5455 no 2_556
C23 H33A 3.3231 no 2_556
C24 H11A 3.3431 no 2_555
C24 H38 3.5812 no 2_555
C25 H33A 3.3396 no 2_556
C26 H21C 3.3142 no 1_455
C27 H17 2.9859 no 1_455
C27 H21C 3.0190 no 1_455
C28 H17 3.3075 no 1_455
C29 H23 3.5640 no 2_556
C29 H33A 3.5219 no 2_556
C30 H33A 3.0270 no 2_556
C31 H21C 2.9815 no 1_455
C32 H17 3.4533 no 1_455
C32 H20A 3.5688 no 1_455
C32 H27 3.4929 no 2_566
C33 H23 3.4042 no 2_556
C33 H33A 3.1635 no 2_556
C33 H45A 3.2524 no 2_656
C34 H11A 3.3774 no 2_555
C35 H11A 3.1190 no 2_555
C36 H41B 3.2371 no 2_655
C37 H41B 3.2572 no 2_655
C37 H42B 3.1244 no 2_555
C38 H42B 2.6209 no 2_555
C38 H42C 3.5088 no 2_555
C39 H42B 3.0416 no 2_555
C39 H42C 3.3893 no 2_555
C40 H11A 3.2192 no 2_555
C40 H20A 3.5196 no 2_656
C40 H20B 3.3041 no 2_656
C40 H20C 2.9917 no 2_656
C41 H41B 3.0005 no 2_655
C41 H43A 3.5743 no 2_655
C41 H43B 3.1594 no 2_655
C41 H44B 3.4468 no 2_655
C42 H38 3.4756 no 2_555
C42 H42B 3.5348 no 2_555
C43 H41A 3.3596 no 2_655
C43 H41B 3.5550 no 2_655
C45 H33B 3.2671 no 2_656
C47 H6 3.3972 no 2_566
C47 H11B 3.4815 no 1_556
C47 H21A 3.2587 no 2_666
C47 H21B 3.5366 no 2_666
C48 H12A 3.5511 no 1_556
C48 H12A 3.1863 no 2_666
C48 H12C 3.5451 no 2_666
C49 H6 3.3761 no 2_566
C49 H11C 3.1976 no 2_566
C49 H12A 3.0921 no 2_666
C49 H36 3.3807 no 1_566
C50 H6 3.0726 no 2_566
C50 H11C 3.5562 no 2_566
C50 H21B 3.4662 no 2_666
C50 H31B 3.4664 no 2_566
C50 H36 3.4359 no 1_566
C50 H41A 2.8583 no 1_566
H2 F2 2.9443 no 2_666
H2 F3 2.8481 no 2_666
H3 F2 2.9784 no 2_666
H3 F3 3.5585 no 2_666
H3 F6 2.5747 no 2_666
H3 C14 3.5546 no 2_666
H3 C15 2.9491 no 2_666
H3 H15 2.4275 no 2_666
H3 H19A 2.9596 no 2_666
H3 H20C 3.5293 no 2_666
H6 O2 2.7236 no 2_566
H6 C6 3.4229 no 2_565
H6 C7 3.4877 no 2_565
H6 C11 3.3858 no 2_565
H6 C47 3.3972 no 2_566
H6 C49 3.3761 no 2_566
H6 C50 3.0726 no 2_566
H6 H6 3.1949 no 2_565
H6 H11B 3.1207 no 2_565
H6 H11C 3.1051 no 2_565
H8 F3 3.0783 no 1_554
H8 F4 2.5332 no 1_554
H8 H24 3.2384 no 2_555
H10A O2 3.0113 no 2_566
H10A H11B 3.4926 no 2_565
H10A H32A 3.4566 no 2_566
H10B C11 2.9320 no 2_565
H10B H11A 3.5067 no 2_565
H10B H11B 2.3510 no 2_565
H10B H11C 2.6711 no 2_565
H10B H20A 3.2352 no 2_666
H10B H32A 3.5582 no 2_566
H10C H20A 3.0816 no 2_666
H10C H32A 3.5619 no 2_566
H11A C24 3.3431 no 2_555
H11A C34 3.3774 no 2_555
H11A C35 3.1190 no 2_555
H11A C40 3.2192 no 2_555
H11A H10B 3.5067 no 2_565
H11A H24 2.6223 no 2_555
H11A H40B 2.7510 no 2_555
H11A H40C 3.3241 no 2_555
H11B F4 3.4675 no 1_554
H11B C10 3.2256 no 2_565
H11B C47 3.4815 no 1_554
H11B H6 3.1207 no 2_565
H11B H10A 3.4926 no 2_565
H11B H10B 2.3510 no 2_565
H11B H24 3.3004 no 2_555
H11B H40B 3.4192 no 2_555
H11C C5 3.4719 no 2_565
H11C C6 3.3124 no 2_565
H11C C10 3.4461 no 2_565
H11C C49 3.1976 no 2_566
H11C C50 3.5562 no 2_566
H11C H6 3.1051 no 2_565
H11C H10B 2.6711 no 2_565
H11C H40B 2.9647 no 2_555
H12A F3 2.8899 no 1_554
H12A C48 3.5511 no 1_554
H12A C48 3.1863 no 2_666
H12A C49 3.0921 no 2_666
H12C C48 3.5451 no 2_666
H15 F2 2.7646 no .
H15 F6 3.0791 no .
H15 C3 3.1358 no 2_666
H15 H3 2.4275 no 2_666
H17 C27 2.9859 no 1_655
H17 C28 3.3075 no 1_655
H17 C32 3.4533 no 1_655
H17 H27 2.7321 no 1_655
H17 H32A 2.7645 no 1_655
H19A C13 3.2114 no 2_666
H19A C17 3.3258 no 2_666
H19A C18 3.0545 no 2_666
H19A C21 3.5942 no 2_666
H19A H3 2.9596 no 2_666
H19A H21A 3.2005 no 2_666
H20A C10 3.5894 no 2_666
H20A C32 3.5688 no 1_655
H20A C40 3.5196 no 2_656
H20A H10B 3.2352 no 2_666
H20A H10C 3.0816 no 2_666
H20A H32A 2.7333 no 1_655
H20A H40B 3.2094 no 2_656
H20A H40C 3.1788 no 2_656
H20B C40 3.3041 no 2_656
H20B H33C 3.3691 no 2_656
H20B H40A 3.1926 no 2_656
H20B H40B 3.4351 no 2_656
H20B H40C 2.7757 no 2_656
H20B H45B 3.4066 no 2_656
H20B H46A 3.0699 no 2_656
H20C F2 2.4580 no .
H20C C40 2.9917 no 2_656
H20C H3 3.5293 no 2_666
H20C H40A 2.6795 no 2_656
H20C H40B 2.8573 no 2_656
H20C H40C 2.9322 no 2_656
H20C H45B 3.0842 no 2_656
H21A F6 3.3694 no 2_666
H21A O2 3.2496 no 2_666
H21A C47 3.2587 no 2_666
H21A H19A 3.2005 no 2_666
H21A H31B 3.5281 no 1_655
H21A H32B 3.0586 no 2_666
H21B O2 3.1253 no 2_666
H21B C47 3.5366 no 2_666
H21B C50 3.4662 no 2_666
H21B H31B 2.8968 no 1_655
H21C O2 3.3920 no 2_666
H21C C26 3.3142 no 1_655
H21C C27 3.0190 no 1_655
H21C C31 2.9815 no 1_655
H21C H27 2.4265 no 1_655
H21C H31A 3.1804 no 1_655
H21C H31B 2.2467 no 1_655
H21C H32B 3.1180 no 2_666
H23 F1 2.6320 no 2_556
H23 F4 3.1681 no 2_556
H23 C29 3.5640 no 2_556
H23 C33 3.4042 no 2_556
H23 H29 2.8762 no 2_556
H23 H33A 2.6274 no 2_556
H23 H33B 3.5184 no 2_556
H23 H44B 3.2542 no 1_455
H24 F4 2.6440 no 2_556
H24 C11 3.3587 no 2_555
H24 H8 3.2384 no 2_555
H24 H11A 2.6223 no 2_555
H24 H11B 3.3004 no 2_555
H24 H38 3.1071 no 2_555
H27 C17 3.5217 no 1_455
H27 C21 3.3301 no 1_455
H27 C32 3.4929 no 2_566
H27 H17 2.7321 no 1_455
H27 H21C 2.4265 no 1_455
H27 H32A 3.4492 no 2_566
H27 H32B 2.7047 no 2_566
H29 P1 3.5287 no .
H29 F1 2.6036 no .
H29 F4 3.3437 no .
H29 F6 2.8497 no .
H29 C23 3.5455 no 2_556
H29 H23 2.8762 no 2_556
H31A O2 3.2007 no 2_566
H31A H21C 3.1804 no 1_455
H31B O2 3.1178 no 2_566
H31B C21 2.9776 no 1_455
H31B C50 3.4664 no 2_566
H31B H21A 3.5281 no 1_455
H31B H21B 2.8968 no 1_455
H31B H21C 2.2467 no 1_455
H31B H44A 3.0223 no 1_455
H31B H44B 3.5780 no 1_455
H32A C17 3.4452 no 1_455
H32A C20 3.4904 no 1_455
H32A H10A 3.4566 no 2_566
H32A H10B 3.5582 no 2_566
H32A H10C 3.5619 no 2_566
H32A H17 2.7645 no 1_455
H32A H20A 2.7333 no 1_455
H32A H27 3.4492 no 2_566
H32B C21 3.5034 no 2_666
H32B H21A 3.0586 no 2_666
H32B H21C 3.1180 no 2_666
H32B H27 2.7047 no 2_566
H32C F4 3.5627 no .
H32C F6 2.9466 no .
H33A F1 3.3296 no .
H33A C23 3.3231 no 2_556
H33A C25 3.3396 no 2_556
H33A C29 3.5219 no 2_556
H33A C30 3.0270 no 2_556
H33A C33 3.1635 no 2_556
H33A H23 2.6274 no 2_556
H33A H33A 2.6868 no 2_556
H33A H33C 3.3195 no 2_556
H33A H45A 3.3563 no 2_656
H33B F1 2.9058 no .
H33B C45 3.2671 no 2_656
H33B H23 3.5184 no 2_556
H33B H45A 2.5480 no 2_656
H33B H45B 3.2267 no 2_656
H33C H20B 3.3691 no 2_656
H33C H33A 3.3195 no 2_556
H33C H45A 3.3999 no 2_656
H36 F5 3.1865 no 2_656
H36 C49 3.3807 no 1_544
H36 C50 3.4359 no 1_544
H36 H41B 2.9537 no 2_655
H38 C24 3.5812 no 2_555
H38 C42 3.4756 no 2_555
H38 H24 3.1071 no 2_555
H38 H42B 2.6039 no 2_555
H40A F2 2.8647 no 2_656
H40A F5 3.1073 no 2_656
H40A C20 3.3127 no 2_656
H40A H20B 3.1926 no 2_656
H40A H20C 2.6795 no 2_656
H40B F2 3.3882 no 2_656
H40B C11 3.2078 no 2_555
H40B C20 3.3423 no 2_656
H40B H11A 2.7510 no 2_555
H40B H11B 3.4192 no 2_555
H40B H11C 2.9647 no 2_555
H40B H20A 3.2094 no 2_656
H40B H20B 3.4351 no 2_656
H40B H20C 2.8573 no 2_656
H40C C20 3.1344 no 2_656
H40C H11A 3.3241 no 2_555
H40C H20A 3.1788 no 2_656
H40C H20B 2.7757 no 2_656
H40C H20C 2.9322 no 2_656
H41A C43 3.3596 no 2_655
H41A C50 2.8583 no 1_544
H41A H41B 3.5239 no 2_655
H41A H43A 3.0082 no 2_655
H41A H43B 3.0301 no 2_655
H41A H44B 3.2865 no 2_655
H41B F5 3.3249 no 1_554
H41B C36 3.2371 no 2_655
H41B C37 3.2572 no 2_655
H41B C41 3.0005 no 2_655
H41B C43 3.5550 no 2_655
H41B H36 2.9537 no 2_655
H41B H41A 3.5239 no 2_655
H41B H41B 2.1631 no 2_655
H41B H43A 3.5032 no 2_655
H41B H43B 2.8315 no 2_655
H41C F5 2.5790 no 1_554
H41C H42B 3.5718 no 2_555
H41C H43B 3.0860 no 2_655
H41C H44B 2.8678 no 2_655
H42B C37 3.1244 no 2_555
H42B C38 2.6209 no 2_555
H42B C39 3.0416 no 2_555
H42B C42 3.5348 no 2_555
H42B H38 2.6039 no 2_555
H42B H41C 3.5718 no 2_555
H42B H42B 3.4585 no 2_555
H42B H42C 3.4264 no 2_555
H42C C38 3.5088 no 2_555
H42C C39 3.3893 no 2_555
H42C H42B 3.4264 no 2_555
H43A C41 3.5743 no 2_655
H43A H41A 3.0082 no 2_655
H43A H41B 3.5032 no 2_655
H43B F5 3.2907 no 2_656
H43B C41 3.1594 no 2_655
H43B H41A 3.0301 no 2_655
H43B H41B 2.8315 no 2_655
H43B H41C 3.0860 no 2_655
H44A H31B 3.0223 no 1_655
H44B F1 2.6972 no 2_656
H44B F5 2.8324 no 2_656
H44B C41 3.4468 no 2_655
H44B H23 3.2542 no 1_655
H44B H31B 3.5780 no 1_655
H44B H41A 3.2865 no 2_655
H44B H41C 2.8678 no 2_655
H45A F1 3.4529 no 2_656
H45A C33 3.2524 no 2_656
H45A H33A 3.3563 no 2_656
H45A H33B 2.5480 no 2_656
H45A H33C 3.3999 no 2_656
H45A H46A 3.3260 no 2_656
H45A H46B 3.5749 no 2_656
H45B F1 2.8173 no 2_656
H45B F2 2.9605 no 2_656
H45B F5 3.2463 no 2_656
H45B H20B 3.4066 no 2_656
H45B H20C 3.0842 no 2_656
H45B H33B 3.2267 no 2_656
H46A H20B 3.0699 no 2_656
H46A H45A 3.3260 no 2_656
H46B H45A 3.5749 no 2_656

loop_
_geom_torsion_atom_site_label_1
_geom_torsion_atom_site_label_2
_geom_torsion_atom_site_label_3
_geom_torsion_atom_site_label_4
_geom_torsion
_geom_torsion_publ_flag
O1 Fe1 C1 N1 131.2(3) no
O1 Fe1 C1 N2 -53.4(3) no
C1 Fe1 O1 C43 -54.9(2) no
C1 Fe1 O1 C46 116.61(18) no
O1 Fe1 C22 N3 117.5(3) no
O1 Fe1 C22 N4 -68.6(3) no
C22 Fe1 O1 C43 124.40(19) no
C22 Fe1 O1 C46 -64.14(18) no
Fe1 O1 C43 C44 157.84(17) no
Fe1 O1 C46 C45 -179.14(14) no
C43 O1 C46 C45 -6.4(4) no
C46 O1 C43 C44 -14.4(4) no
C47 O2 C50 C49 -26.1(7) no
C50 O2 C47 C48 11.4(7) no
C1 N1 C2 C3 -0.2(4) no
C2 N1 C1 Fe1 177.2(3) no
C2 N1 C1 N2 0.9(4) no
C1 N1 C4 C5 96.6(4) no
C1 N1 C4 C9 -85.8(4) no
C4 N1 C1 Fe1 0.2(5) no
C4 N1 C1 N2 -176.1(3) no
C2 N1 C4 C5 -80.1(4) no
C2 N1 C4 C9 97.6(4) no
C4 N1 C2 C3 176.9(3) no
C1 N2 C3 C2 1.2(4) no
C3 N2 C1 Fe1 -177.5(3) no
C3 N2 C1 N1 -1.3(4) no
C1 N2 C13 C14 -70.9(4) no
C1 N2 C13 C18 109.3(3) no
C13 N2 C1 Fe1 6.7(5) no
C13 N2 C1 N1 -177.1(3) no
C3 N2 C13 C14 113.8(3) no
C3 N2 C13 C18 -66.0(4) no
C13 N2 C3 C2 177.0(3) no
C22 N3 C23 C24 0.2(4) no
C23 N3 C22 Fe1 174.3(3) no
C23 N3 C22 N4 -0.7(4) no
C22 N3 C25 C26 78.9(4) no
C22 N3 C25 C30 -101.5(4) no
C25 N3 C22 Fe1 -0.6(5) no
C25 N3 C22 N4 -175.5(3) no
C23 N3 C25 C26 -95.3(4) no
C23 N3 C25 C30 84.3(4) no
C25 N3 C23 C24 175.0(3) no
C22 N4 C24 C23 -0.9(4) no
C24 N4 C22 Fe1 -174.3(3) no
C24 N4 C22 N3 0.9(4) no
C22 N4 C34 C35 103.4(4) no
C22 N4 C34 C39 -75.8(4) no
C34 N4 C22 Fe1 -2.0(5) no
C34 N4 C22 N3 173.2(3) no
C24 N4 C34 C35 -85.4(4) no
C24 N4 C34 C39 95.4(4) no
C34 N4 C24 C23 -172.9(3) no
N1 C2 C3 N2 -0.6(4) no
N1 C4 C5 C6 176.8(3) no
N1 C4 C5 C10 -1.5(5) no
N1 C4 C9 C8 -176.0(3) no
N1 C4 C9 C12 4.7(5) no
C5 C4 C9 C8 1.5(5) no
C5 C4 C9 C12 -177.7(3) no
C9 C4 C5 C6 -0.7(5) no
C9 C4 C5 C10 -179.1(3) no
C4 C5 C6 C7 -0.0(5) no
C10 C5 C6 C7 178.4(3) no
C5 C6 C7 C8 -0.1(5) no
C5 C6 C7 C11 177.7(3) no
C6 C7 C8 C9 0.9(5) no
C11 C7 C8 C9 -176.9(3) no
C7 C8 C9 C4 -1.6(5) no
C7 C8 C9 C12 177.7(3) no
N2 C13 C14 C15 177.1(2) no
N2 C13 C14 C19 -4.5(4) no
N2 C13 C18 C17 -178.2(3) no
N2 C13 C18 C21 1.0(4) no
C14 C13 C18 C17 2.0(5) no
C14 C13 C18 C21 -178.8(3) no
C18 C13 C14 C15 -3.1(4) no
C18 C13 C14 C19 175.4(3) no
C13 C14 C15 C16 2.3(5) no
C19 C14 C15 C16 -176.2(3) no
C14 C15 C16 C17 -0.4(5) no
C14 C15 C16 C20 -179.3(3) no
C15 C16 C17 C18 -0.8(5) no
C20 C16 C17 C18 178.1(4) no
C16 C17 C18 C13 0.0(5) no
C16 C17 C18 C21 -179.2(3) no
N3 C23 C24 N4 0.4(4) no
N3 C25 C26 C27 179.4(3) no
N3 C25 C26 C31 0.2(5) no
N3 C25 C30 C29 -178.7(3) no
N3 C25 C30 C33 1.4(5) no
C26 C25 C30 C29 0.9(5) no
C26 C25 C30 C33 -179.0(3) no
C30 C25 C26 C27 -0.1(5) no
C30 C25 C26 C31 -179.4(3) no
C25 C26 C27 C28 -0.2(5) no
C31 C26 C27 C28 179.1(3) no
C26 C27 C28 C29 -0.3(6) no
C26 C27 C28 C32 179.3(3) no
C27 C28 C29 C30 1.1(6) no
C32 C28 C29 C30 -178.4(4) no
C28 C29 C30 C25 -1.4(5) no
C28 C29 C30 C33 178.5(3) no
N4 C34 C35 C36 -177.5(3) no
N4 C34 C35 C40 2.3(4) no
N4 C34 C39 C38 177.5(3) no
N4 C34 C39 C42 -3.1(4) no
C35 C34 C39 C38 -1.7(5) no
C35 C34 C39 C42 177.8(3) no
C39 C34 C35 C36 1.6(5) no
C39 C34 C35 C40 -178.6(3) no
C34 C35 C36 C37 -0.7(5) no
C40 C35 C36 C37 179.5(3) no
C35 C36 C37 C38 -0.0(5) no
C35 C36 C37 C41 -179.5(3) no
C36 C37 C38 C39 -0.1(6) no
C41 C37 C38 C39 179.4(4) no
C37 C38 C39 C34 0.9(5) no
C37 C38 C39 C42 -178.6(3) no
O1 C43 C44 C45 28.8(4) no
C43 C44 C45 C46 -32.2(4) no
C44 C45 C46 O1 24.2(4) no
O2 C47 C48 C49 9.0(8) no
C47 C48 C49 C50 -24.4(8) no
C48 C49 C50 O2 31.0(7) no
